data_2213781
loop_
_publ_author_name
'Ramasubramanian, R.'
'Kumaresan, S.'
'Sridhar, B.'
'David Stephen, A.'
'Kumaradhas, P.'

_publ_section_title
;
 <i>meso</i>-1,2-Diphenylethylenediammonium bis(hydrogen squarate)
;
_journal_coeditor_code HB2358
_journal_issue 6
_journal_name_full 'Acta Crystallographica Section E'
_journal_page_first o3034
_journal_page_last o3035
_journal_paper_doi 10.1107/S1600536807023343
_journal_volume 63
_journal_year 2007
_chemical_formula_iupac 'C14 H18 N2 2+ , 2C4 H O4 -'
_chemical_formula_moiety 'C14 H18 N2 2+ , 2C4 H O4 -'
_chemical_formula_sum 'C22 H20 N2 O8'
_chemical_formula_weight 440.4
_chemical_name_systematic
;
meso-1,2-Diphenylethylenediammonium bis(hydrogen squarate)
;
_space_group_IT_number 2
_symmetry_cell_setting triclinic
_symmetry_space_group_name_Hall '-P 1'
_symmetry_space_group_name_H-M 'P -1'
_audit_creation_method 'WinGX routine CIF_UPDATE'
_cell_angle_alpha 86.765(2)
_cell_angle_beta 80.552(2)
_cell_angle_gamma 68.4200(10)
_cell_formula_units_Z 1
_cell_length_a 6.3817(6)
_cell_length_b 7.3925(7)
_cell_length_c 11.5034(11)
_cell_measurement_reflns_used 50
_cell_measurement_temperature 296(2)
_cell_measurement_theta_max 28.01
_cell_measurement_theta_min 1.8
_cell_volume 497.80(8)
_computing_cell_refinement 'Program (Reference)?'
_computing_data_collection 'Program (Reference)?'
_computing_data_reduction 'Program (Reference)?'
_computing_molecular_graphics 'Program (Reference)?'
_computing_publication_material 'WinGX (Farrugia, 1997)'
_computing_structure_refinement 'SHELXL97 (Sheldrick, 1997)'
_computing_structure_solution 'SHELXS97 (Sheldrick, 1997)'
_diffrn_measured_fraction_theta_full 0.997
_diffrn_measured_fraction_theta_max 0.94
_diffrn_measurement_device_type 'Bruker APEXII CCD area-detector'
_diffrn_measurement_method \w
_diffrn_radiation_type MoK\a
_diffrn_radiation_wavelength 0.71073
_diffrn_reflns_av_R_equivalents 0.0179
_diffrn_reflns_limit_h_max 8
_diffrn_reflns_limit_h_min -8
_diffrn_reflns_limit_k_max 9
_diffrn_reflns_limit_k_min -9
_diffrn_reflns_limit_l_max 14
_diffrn_reflns_limit_l_min -14
_diffrn_reflns_number 5658
_diffrn_reflns_theta_full 25
_diffrn_reflns_theta_max 28.01
_diffrn_reflns_theta_min 1.79
_diffrn_standards_decay_% <2
_exptl_absorpt_coefficient_mu 0.113
_exptl_absorpt_correction_type none
_exptl_crystal_colour colourless
_exptl_crystal_density_diffrn 1.469
_exptl_crystal_density_method 'not measured'
_exptl_crystal_description block
_exptl_crystal_F_000 230
_exptl_crystal_size_max 0.35
_exptl_crystal_size_mid 0.33
_exptl_crystal_size_min 0.25
_refine_diff_density_max 0.275
_refine_diff_density_min -0.186
_refine_ls_extinction_coef 0.15(2)
_refine_ls_extinction_expression Fc^*^=kFc[1+0.001xFc^2^\l^3^/sin(2\q)]^-1/4^
_refine_ls_extinction_method 'SHELXL97 (Sheldrick, 1997)'
_refine_ls_goodness_of_fit_ref 1.053
_refine_ls_hydrogen_treatment constr
_refine_ls_matrix_type full
_refine_ls_number_parameters 148
_refine_ls_number_reflns 2276
_refine_ls_number_restraints 0
_refine_ls_restrained_S_all 1.053
_refine_ls_R_factor_gt 0.0418
_refine_ls_shift/su_max 0
_refine_ls_structure_factor_coef Fsqd
_refine_ls_weighting_details 'calc w = 1/[\s^2^(Fo^2^)+(0.0709P)^2^+0.1006P] where P=(Fo^2^+2Fc^2^)/3'
_refine_ls_weighting_scheme calc
_refine_ls_wR_factor_ref 0.1189
_reflns_number_gt 2144
_reflns_number_total 2276
_reflns_threshold_expression I>2\s(I)
_cod_data_source_file hb2358.cif
_cod_data_source_block I
_cod_original_sg_symbol_H-M P-1
_cod_database_code 2213781
_cod_database_fobs_code 2213781

loop_
_symmetry_equiv_pos_as_xyz
'x, y, z'
'-x, -y, -z'

loop_
_atom_site_type_symbol
_atom_site_label
_atom_site_fract_x
_atom_site_fract_y
_atom_site_fract_z
_atom_site_U_iso_or_equiv
_atom_site_adp_type
_atom_site_calc_flag
_atom_site_refinement_flags
_atom_site_occupancy
O O1 0.82524(19) 0.42100(16) 0.91600(9) 0.0554(3) Uani d . 1
O O2 0.98286(15) 0.52501(12) 0.64668(8) 0.0417(2) Uani d . 1
O O3 0.48412(14) 0.82489(13) 0.63123(7) 0.0404(2) Uani d . 1
O O4 0.29995(17) 0.71420(16) 0.89202(9) 0.0543(3) Uani d . 1
H H4 0.3069 0.6495 0.9525 0.081 Uiso calc R 1
N N 1.15803(15) 0.14803(13) 0.54710(8) 0.0296(2) Uani d . 1
H H1A 1.1104 0.265 0.5804 0.044 Uiso calc R 1
H H1B 1.2448 0.1474 0.478 0.044 Uiso calc R 1
H H1C 1.2389 0.059 0.594 0.044 Uiso calc R 1
C C1 0.7252(2) 0.53133(16) 0.83895(10) 0.0354(3) Uani d . 1
C C2 0.8038(2) 0.57786(15) 0.71759(10) 0.0325(3) Uani d . 1
C C3 0.57119(19) 0.71487(16) 0.71068(9) 0.0319(3) Uani d . 1
C C4 0.4968(2) 0.66158(17) 0.82883(10) 0.0352(3) Uani d . 1
C C5 0.80254(17) 0.11669(15) 0.64514(9) 0.0292(2) Uani d . 1
C C6 0.57580(19) 0.24134(17) 0.65812(10) 0.0352(3) Uani d . 1
H H6 0.5179 0.316 0.5948 0.042 Uiso calc R 1
C C7 0.4354(2) 0.2544(2) 0.76585(12) 0.0443(3) Uani d . 1
H H7 0.2831 0.3368 0.7743 0.053 Uiso calc R 1
C C8 0.5216(2) 0.1456(2) 0.86008(11) 0.0484(3) Uani d . 1
H H8 0.4273 0.1551 0.9321 0.058 Uiso calc R 1
C C9 0.7471(2) 0.0227(2) 0.84824(11) 0.0461(3) Uani d . 1
H H9 0.8049 -0.0494 0.9124 0.055 Uiso calc R 1
C C10 0.8872(2) 0.00659(18) 0.74076(10) 0.0370(3) Uani d . 1
H H10 1.0385 -0.0781 0.7325 0.044 Uiso calc R 1
C C11 0.95632(17) 0.10200(14) 0.52843(9) 0.0276(2) Uani d . 1
H H11 0.8719 0.1978 0.4742 0.033 Uiso calc R 1

loop_
_atom_site_aniso_label
_atom_site_aniso_U_11
_atom_site_aniso_U_22
_atom_site_aniso_U_33
_atom_site_aniso_U_12
_atom_site_aniso_U_13
_atom_site_aniso_U_23
O1 0.0598(6) 0.0618(6) 0.0406(5) -0.0184(5) -0.0134(4) 0.0220(4)
O2 0.0398(5) 0.0379(4) 0.0390(5) -0.0087(4) 0.0037(4) 0.0022(3)
O3 0.0376(5) 0.0446(5) 0.0325(4) -0.0093(4) -0.0039(3) 0.0098(3)
O4 0.0466(6) 0.0656(6) 0.0381(5) -0.0135(5) 0.0089(4) 0.0081(4)
N 0.0288(4) 0.0315(4) 0.0273(4) -0.0118(3) 0.0001(3) 0.0008(3)
C1 0.0403(6) 0.0343(5) 0.0306(5) -0.0131(5) -0.0060(4) 0.0059(4)
C2 0.0382(6) 0.0293(5) 0.0288(5) -0.0122(4) -0.0031(4) 0.0022(4)
C3 0.0362(6) 0.0315(5) 0.0269(5) -0.0126(4) -0.0020(4) 0.0022(4)
C4 0.0379(6) 0.0365(6) 0.0283(5) -0.0126(4) 0.0001(4) 0.0012(4)
C5 0.0281(5) 0.0325(5) 0.0272(5) -0.0128(4) 0.0010(4) -0.0032(4)
C6 0.0293(5) 0.0386(6) 0.0363(6) -0.0109(4) -0.0028(4) -0.0056(4)
C7 0.0294(6) 0.0525(7) 0.0471(7) -0.0136(5) 0.0061(5) -0.0140(6)
C8 0.0454(7) 0.0649(8) 0.0352(6) -0.0270(6) 0.0122(5) -0.0093(6)
C9 0.0500(7) 0.0589(8) 0.0300(6) -0.0241(6) 0.0011(5) 0.0043(5)
C10 0.0335(5) 0.0432(6) 0.0315(6) -0.0130(5) -0.0005(4) 0.0028(5)
C11 0.0262(5) 0.0295(5) 0.0254(5) -0.0092(4) -0.0024(4) 0.0015(4)

loop_
_atom_type_symbol
_atom_type_description
_atom_type_scat_dispersion_real
_atom_type_scat_dispersion_imag
_atom_type_scat_source
C C 0.0033 0.0016 'International Tables Vol C Tables 4.2.6.8 and 6.1.1.4'
H H 0 0 'International Tables Vol C Tables 4.2.6.8 and 6.1.1.4'
N N 0.0061 0.0033 'International Tables Vol C Tables 4.2.6.8 and 6.1.1.4'
O O 0.0106 0.006 'International Tables Vol C Tables 4.2.6.8 and 6.1.1.4'

loop_
_geom_angle_atom_site_label_1
_geom_angle_atom_site_label_2
_geom_angle_atom_site_label_3
_geom_angle_site_symmetry_1
_geom_angle_site_symmetry_3
_geom_angle
C4 O4 H4 . . 109.5
C11 N H1A . . 109.5
C11 N H1B . . 109.5
H1A N H1B . . 109.5
C11 N H1C . . 109.5
H1A N H1C . . 109.5
H1B N H1C . . 109.5
O1 C1 C4 . . 137.10(12)
O1 C1 C2 . . 132.96(12)
C4 C1 C2 . . 89.94(9)
O2 C2 C3 . . 133.50(10)
O2 C2 C1 . . 137.36(11)
C3 C2 C1 . . 89.11(9)
O3 C3 C4 . . 137.49(11)
O3 C3 C2 . . 132.75(10)
C4 C3 C2 . . 89.75(9)
O4 C4 C1 . . 137.42(11)
O4 C4 C3 . . 131.42(11)
C1 C4 C3 . . 91.15(9)
C6 C5 C10 . . 119.42(10)
C6 C5 C11 . . 120.28(10)
C10 C5 C11 . . 120.30(9)
C5 C6 C7 . . 119.97(12)
C5 C6 H6 . . 120
C7 C6 H6 . . 120
C8 C7 C6 . . 120.07(12)
C8 C7 H7 . . 120
C6 C7 H7 . . 120
C7 C8 C9 . . 120.34(11)
C7 C8 H8 . . 119.8
C9 C8 H8 . . 119.8
C8 C9 C10 . . 119.95(12)
C8 C9 H9 . . 120
C10 C9 H9 . . 120
C9 C10 C5 . . 120.24(11)
C9 C10 H10 . . 119.9
C5 C10 H10 . . 119.9
N C11 C5 . . 108.92(8)
N C11 C11 . 2_756 108.40(10)
C5 C11 C11 . 2_756 113.01(10)
N C11 H11 . . 108.8
C5 C11 H11 . . 108.8
C11 C11 H11 2_756 . 108.8

loop_
_geom_bond_atom_site_label_1
_geom_bond_atom_site_label_2
_geom_bond_site_symmetry_2
_geom_bond_distance
_geom_bond_publ_flag
C1 O1 . 1.2569(14) y
C2 O2 . 1.2351(14) y
C3 O3 . 1.2473(13) y
C4 O4 . 1.2768(15) y
O4 H4 . 0.82 ?
N C11 . 1.4967(13) ?
N H1A . 0.89 ?
N H1B . 0.89 ?
N H1C . 0.89 ?
C1 C4 . 1.4410(17) ?
C1 C2 . 1.4702(15) ?
C2 C3 . 1.4694(15) ?
C3 C4 . 1.4468(15) ?
C5 C6 . 1.3889(15) ?
C5 C10 . 1.3910(15) ?
C5 C11 . 1.5109(13) ?
C6 C7 . 1.3904(17) ?
C6 H6 . 0.93 ?
C7 C8 . 1.377(2) ?
C7 H7 . 0.93 ?
C8 C9 . 1.380(2) ?
C8 H8 . 0.93 ?
C9 C10 . 1.3849(16) ?
C9 H9 . 0.93 ?
C10 H10 . 0.93 ?
C11 C11 2_756 1.5447(19) ?
C11 H11 . 0.98 ?

loop_
_geom_hbond_atom_site_label_D
_geom_hbond_atom_site_label_H
_geom_hbond_atom_site_label_A
_geom_hbond_site_symmetry_A
_geom_hbond_distance_DH
_geom_hbond_distance_HA
_geom_hbond_distance_DA
_geom_hbond_angle_DHA
O4 H4 O1 2_667 0.82 1.76 2.5047(15) 151
N H1A O2 . 0.89 1.94 2.8243(13) 175
N H1B O3 2_766 0.89 2.03 2.8663(13) 155
N H1C O3 1_645 0.89 1.94 2.7780(13) 156

loop_
_geom_torsion_atom_site_label_1
_geom_torsion_atom_site_label_2
_geom_torsion_atom_site_label_3
_geom_torsion_atom_site_label_4
_geom_torsion_site_symmetry_4
_geom_torsion
O1 C1 C2 O2 . 3.8(2)
C4 C1 C2 O2 . -176.14(15)
O1 C1 C2 C3 . -178.27(14)
C4 C1 C2 C3 . 1.79(8)
O2 C2 C3 O3 . -2.4(2)
C1 C2 C3 O3 . 179.56(13)
O2 C2 C3 C4 . 176.28(13)
C1 C2 C3 C4 . -1.79(8)
O1 C1 C4 O4 . -3.0(3)
C2 C1 C4 O4 . 176.88(16)
O1 C1 C4 C3 . 178.25(16)
C2 C1 C4 C3 . -1.82(8)
O3 C3 C4 O4 . 1.5(2)
C2 C3 C4 O4 . -177.01(14)
O3 C3 C4 C1 . -179.64(15)
C2 C3 C4 C1 . 1.82(9)
C10 C5 C6 C7 . -0.34(17)
C11 C5 C6 C7 . -179.86(10)
C5 C6 C7 C8 . 0.76(18)
C6 C7 C8 C9 . -0.2(2)
C7 C8 C9 C10 . -0.7(2)
C8 C9 C10 C5 . 1.2(2)
C6 C5 C10 C9 . -0.62(17)
C11 C5 C10 C9 . 178.90(11)
C6 C5 C11 N . 123.10(10)
C10 C5 C11 N . -56.42(12)
C6 C5 C11 C11 2_756 -116.37(12)
C10 C5 C11 C11 2_756 64.12(15)
